data_4023603
loop_
_publ_author_name
'Ravindranath Nasi'
'Brian O. Patrick'
'Lyann Sim'
'David R. Rose'
'B. Mario Pinto'

_publ_section_title
;
 Studies Directed toward the Stereochemical Structure Determination of
 the Naturally Occurring Glucosidase Inhibitor, Kotalanol: Synthesis
 and Inhibitory Activities against Human Maltase Glucoamylase of
 Seven-Carbon, Chain-Extended Homologues of Salacinol
;
_journal_name_full 'Journal of Organic Chemistry'
_journal_page_first 6172
_journal_page_last 6181
_journal_paper_doi 10.1021/jo800855n
_journal_volume 73
_journal_year 2008
_chemical_formula_sum 'C27 H36 O9'
_chemical_formula_weight 504.56
_space_group_IT_number 173
_symmetry_cell_setting trigonal
_symmetry_space_group_name_Hall 'P 6c'
_symmetry_space_group_name_H-M 'P 63'
_atom_sites_solution_hydrogens geom
_atom_sites_solution_primary direct
_atom_sites_solution_secondary difmap
_audit_creation_method SHELXL-97
_cell_angle_alpha 90.00
_cell_angle_beta 90.00
_cell_angle_gamma 120.00
_cell_formula_units_Z 6
_cell_length_a 23.975(3)
_cell_length_b 23.975(3)
_cell_length_c 9.5693(10)
_cell_measurement_reflns_used 7347
_cell_measurement_temperature 150(2)
_cell_measurement_theta_max 25.18
_cell_measurement_theta_min 2.83
_cell_volume 4763.5(9)
_computing_cell_refinement 'Bruker SAINT v7.23A'
_computing_data_collection 'Bruker APEX2 v2.0-2'
_computing_data_reduction 'Bruker SAINT v7.23A'
_computing_structure_refinement 'SHELXL-97 (Sheldrick, 1997)'
_diffrn_ambient_temperature 150(2)
_diffrn_measured_fraction_theta_full 1.000
_diffrn_measured_fraction_theta_max 1.000
_diffrn_measurement_device_type 'Bruker Platinum 200'
_diffrn_measurement_method '\w scans'
_diffrn_radiation_monochromator 'Si-<111> channel cut crystal'
_diffrn_radiation_source synchrotron
_diffrn_radiation_type synchrotron
_diffrn_radiation_wavelength 0.77490
_diffrn_reflns_av_R_equivalents 0.0580
_diffrn_reflns_av_sigmaI/netI 0.0251
_diffrn_reflns_limit_h_max 28
_diffrn_reflns_limit_h_min -28
_diffrn_reflns_limit_k_max 28
_diffrn_reflns_limit_k_min -28
_diffrn_reflns_limit_l_max 11
_diffrn_reflns_limit_l_min -11
_diffrn_reflns_number 53873
_diffrn_reflns_theta_full 27.09
_diffrn_reflns_theta_max 27.09
_diffrn_reflns_theta_min 1.07
_exptl_absorpt_coefficient_mu 0.095
_exptl_absorpt_correction_T_max 0.994
_exptl_absorpt_correction_T_min 0.751
_exptl_absorpt_correction_type multi-scan
_exptl_crystal_colour colourless
_exptl_crystal_density_diffrn 1.055
_exptl_crystal_density_method 'not measured'
_exptl_crystal_description irregular
_exptl_crystal_F_000 1620
_exptl_crystal_size_max 0.10
_exptl_crystal_size_mid 0.08
_exptl_crystal_size_min 0.06
_refine_diff_density_max 0.090
_refine_diff_density_min -0.075
_refine_diff_density_rms 0.029
_refine_ls_abs_structure_details 'Flack H D (1983), Acta Cryst. A39, 876-881'
_refine_ls_abs_structure_Flack -0.4(11)
_refine_ls_extinction_method none
_refine_ls_goodness_of_fit_ref 1.099
_refine_ls_hydrogen_treatment mixed
_refine_ls_matrix_type full
_refine_ls_number_parameters 324
_refine_ls_number_reflns 5404
_refine_ls_number_restraints 1
_refine_ls_restrained_S_all 1.099
_refine_ls_R_factor_all 0.0856
_refine_ls_R_factor_gt 0.0712
_refine_ls_shift/su_max 0.021
_refine_ls_shift/su_mean 0.008
_refine_ls_structure_factor_coef Fsqd
_refine_ls_weighting_details 'calc w=1/[\s^2^(Fo^2^)+(0.1706P)^2^+0.0042P] where P=(Fo^2^+2Fc^2^)/3'
_refine_ls_weighting_scheme calc
_refine_ls_wR_factor_gt 0.2070
_refine_ls_wR_factor_ref 0.2201
_reflns_number_gt 4898
_reflns_number_total 5404
_reflns_threshold_expression >2sigma(I)
_cod_data_source_file jo800855n-file003.cif
_cod_data_source_block Compound_21
_cod_database_code 4023603

loop_
_symmetry_equiv_pos_as_xyz
'x, y, z'
'-x, -y, z+1/2'
'-y, x-y, z'
'-x+y, -x, z'
'x-y, x, z+1/2'
'y, -x+y, z+1/2'

loop_
_atom_site_label
_atom_site_type_symbol
_atom_site_fract_x
_atom_site_fract_y
_atom_site_fract_z
_atom_site_U_iso_or_equiv
_atom_site_adp_type
_atom_site_occupancy
_atom_site_symmetry_multiplicity
_atom_site_calc_flag
_atom_site_refinement_flags
_atom_site_disorder_assembly
_atom_site_disorder_group
C1 C 0.1779(2) 0.8556(2) 0.8682(6) 0.1147(18) Uani 1 1 d . . .
H1A H 0.1879 0.8977 0.9082 0.138 Uiso 1 1 calc R . .
H1B H 0.1430 0.8429 0.7987 0.138 Uiso 1 1 calc R . .
C2 C 0.23736(17) 0.8619(2) 0.7971(4) 0.0933(16) Uani 1 1 d . . .
H2 H 0.2263 0.8204 0.7499 0.112 Uiso 1 1 calc R . .
C3 C 0.28820(15) 0.87690(14) 0.9091(4) 0.0790(14) Uani 1 1 d . . .
H3 H 0.2997 0.9191 0.9531 0.095 Uiso 1 1 calc R . .
C4 C 0.34894(14) 0.88015(12) 0.8567(3) 0.0708(14) Uani 1 1 d . . .
H4 H 0.3730 0.9199 0.7985 0.085 Uiso 1 1 calc R . .
C5 C 0.39335(14) 0.88156(13) 0.9725(3) 0.0716(14) Uani 1 1 d . . .
H5 H 0.3692 0.8420 1.0310 0.086 Uiso 1 1 calc R . .
C6 C 0.41889(15) 0.94008(13) 1.0666(3) 0.0727(14) Uani 1 1 d . . .
H6 H 0.3828 0.9337 1.1295 0.087 Uiso 1 1 calc R . .
C7 C 0.47260(17) 0.94567(15) 1.1584(3) 0.0808(14) Uani 1 1 d . . .
H7A H 0.4586 0.9039 1.2053 0.097 Uiso 1 1 calc R . .
H7B H 0.5105 0.9556 1.0998 0.097 Uiso 1 1 calc R . .
C8 C 0.20577(18) 0.82492(19) 1.0725(5) 0.0950(15) Uani 1 1 d . . .
H8 H 0.2182 0.8677 1.1147 0.114 Uiso 1 1 calc R . .
C9 C 0.18109(17) 0.77478(18) 1.1863(4) 0.0906(15) Uani 1 1 d . . .
C10 C 0.2208(3) 0.7690(3) 1.2716(6) 0.139(2) Uani 1 1 d . . .
H10 H 0.2659 0.7976 1.2622 0.167 Uiso 1 1 calc R . .
C11 C 0.1985(3) 0.7218(4) 1.3762(7) 0.161(3) Uani 1 1 d . . .
H11 H 0.2282 0.7173 1.4339 0.193 Uiso 1 1 calc R . .
C12 C 0.1352(2) 0.6833(2) 1.3946(5) 0.1184(19) Uani 1 1 d . . .
H12 H 0.1193 0.6546 1.4719 0.142 Uiso 1 1 calc R . .
C13 C 0.0944(2) 0.6858(3) 1.3013(6) 0.130(2) Uani 1 1 d . . .
H13 H 0.0496 0.6558 1.3081 0.156 Uiso 1 1 calc R . .
C14 C 0.11662(17) 0.7310(2) 1.1965(5) 0.125(2) Uani 1 1 d . . .
H14 H 0.0873 0.7319 1.1310 0.150 Uiso 1 1 calc R . .
C15 C 0.22765(17) 0.8963(2) 0.5734(5) 0.144(2) Uani 1 1 d R . .
H15A H 0.1855 0.8931 0.5913 0.172 Uiso 1 1 calc R . .
H15B H 0.2197 0.8538 0.5401 0.172 Uiso 1 1 calc R . .
C16 C 0.26264(19) 0.9452(2) 0.4657(4) 0.1246(19) Uani 1 1 d G . .
C17 C 0.2299(2) 0.9523(3) 0.3534(5) 0.174(3) Uani 1 1 d G . .
H17 H 0.1842 0.9289 0.3512 0.209 Uiso 1 1 calc R . .
C18 C 0.2641(4) 0.9938(3) 0.2444(4) 0.202(5) Uani 1 1 d G . .
H18 H 0.2418 0.9986 0.1677 0.243 Uiso 1 1 calc R . .
C19 C 0.3310(4) 1.0281(2) 0.2477(5) 0.173(3) Uani 1 1 d G . .
H19 H 0.3544 1.0564 0.1732 0.207 Uiso 1 1 calc R . .
C20 C 0.3638(2) 1.0210(2) 0.3600(7) 0.186(4) Uani 1 1 d G . .
H20 H 0.4095 1.0444 0.3622 0.223 Uiso 1 1 calc R . .
C21 C 0.32956(19) 0.9795(2) 0.4689(5) 0.157(3) Uani 1 1 d G . .
H21 H 0.3519 0.9747 0.5457 0.188 Uiso 1 1 calc R . .
C22 C 0.38451(14) 0.82320(14) 0.7113(3) 0.0760(14) Uani 1 1 d . . .
C23 C 0.43035(14) 0.82624(14) 0.8281(3) 0.0758(14) Uani 1 1 d . . .
C24 C 0.35519(18) 0.76099(17) 0.6298(4) 0.0912(15) Uani 1 1 d . . .
H24A H 0.3228 0.7594 0.5650 0.137 Uiso 1 1 calc R . .
H24B H 0.3347 0.7245 0.6946 0.137 Uiso 1 1 calc R . .
H24C H 0.3890 0.7586 0.5770 0.137 Uiso 1 1 calc R . .
C25 C 0.3911(2) 0.8822(2) 0.5072(4) 0.1088(17) Uani 1 1 d . . .
H25A H 0.3901 0.8521 0.4367 0.163 Uiso 1 1 calc R . .
H25B H 0.4147 0.9262 0.4703 0.163 Uiso 1 1 calc R . .
H25C H 0.3470 0.8713 0.5303 0.163 Uiso 1 1 calc R . .
C26 C 0.49265(16) 0.83320(19) 0.7736(4) 0.0906(15) Uani 1 1 d . . .
H26A H 0.5213 0.8393 0.8523 0.136 Uiso 1 1 calc R . .
H26B H 0.5134 0.8706 0.7113 0.136 Uiso 1 1 calc R . .
H26C H 0.4836 0.7943 0.7220 0.136 Uiso 1 1 calc R . .
C27 C 0.42771(19) 0.76013(17) 1.0171(5) 0.0934(15) Uani 1 1 d . . .
H27A H 0.4537 0.7423 0.9802 0.140 Uiso 1 1 calc R . .
H27B H 0.3967 0.7301 1.0851 0.140 Uiso 1 1 calc R . .
H27C H 0.4559 0.8015 1.0628 0.140 Uiso 1 1 calc R . .
O1 O 0.15756(13) 0.80969(16) 0.9740(4) 0.1094(15) Uani 1 1 d . . .
O2 O 0.26379(13) 0.91276(14) 0.6979(3) 0.1054(15) Uani 1 1 d . . .
O3 O 0.26007(10) 0.82778(10) 1.0132(2) 0.0788(13) Uani 1 1 d . . .
O4 O 0.33166(9) 0.82535(9) 0.7704(2) 0.0739(13) Uani 1 1 d . . .
O5 O 0.44716(9) 0.88115(8) 0.9113(2) 0.0696(13) Uani 1 1 d . . .
O6 O 0.43946(12) 0.99854(9) 0.9932(3) 0.0798(13) Uani 1 1 d . . .
H6A H 0.4618(13) 0.9960(12) 0.931(3) 0.049(6) Uiso 1 1 d . . .
O7 O 0.49042(14) 0.99431(14) 1.2605(3) 0.0896(14) Uani 1 1 d . . .
H7 H 0.5041(16) 1.0203(17) 1.224(4) 0.061(9) Uiso 1 1 d . . .
O8 O 0.42222(11) 0.87796(11) 0.6290(2) 0.0822(13) Uani 1 1 d . . .
O9 O 0.39422(10) 0.76957(9) 0.9058(3) 0.0804(13) Uani 1 1 d . . .

loop_
_atom_site_aniso_label
_atom_site_aniso_U_11
_atom_site_aniso_U_22
_atom_site_aniso_U_33
_atom_site_aniso_U_23
_atom_site_aniso_U_13
_atom_site_aniso_U_12
C1 0.092(2) 0.122(3) 0.134(4) 0.032(3) 0.005(2) 0.056(2)
C2 0.083(2) 0.097(2) 0.101(3) 0.0185(18) -0.0010(17) 0.0468(18)
C3 0.083(2) 0.0720(18) 0.082(2) 0.0088(14) 0.0053(15) 0.0383(14)
C4 0.0728(19) 0.0638(17) 0.0715(19) 0.0024(12) 0.0007(12) 0.0309(12)
C5 0.0757(19) 0.0651(17) 0.0681(19) 0.0052(11) 0.0019(12) 0.0307(13)
C6 0.082(2) 0.0648(19) 0.0642(17) 0.0052(11) 0.0062(12) 0.0317(14)
C7 0.097(2) 0.0735(19) 0.0637(18) -0.0029(12) -0.0073(14) 0.0367(15)
C8 0.086(2) 0.096(2) 0.104(3) 0.0053(19) 0.0194(19) 0.0462(18)
C9 0.087(2) 0.092(2) 0.087(2) 0.0059(16) 0.0161(17) 0.0403(17)
C10 0.099(3) 0.153(4) 0.102(3) 0.031(3) -0.003(2) 0.017(3)
C11 0.105(3) 0.186(6) 0.116(4) 0.062(4) -0.014(3) 0.017(3)
C12 0.109(3) 0.118(3) 0.092(3) 0.021(2) 0.014(2) 0.030(2)
C13 0.096(3) 0.129(4) 0.136(4) 0.035(3) 0.023(3) 0.035(3)
C14 0.095(3) 0.123(3) 0.140(4) 0.034(3) 0.006(3) 0.042(2)
C15 0.114(3) 0.186(6) 0.119(4) 0.041(4) -0.003(3) 0.066(4)
C16 0.124(4) 0.121(3) 0.131(4) 0.020(3) 0.011(3) 0.063(3)
C17 0.219(8) 0.181(6) 0.113(4) 0.017(5) -0.009(5) 0.093(6)
C18 0.304(13) 0.149(6) 0.107(4) 0.005(4) -0.004(6) 0.078(7)
C19 0.227(9) 0.126(5) 0.127(5) 0.006(4) 0.044(6) 0.060(5)
C20 0.210(8) 0.131(5) 0.200(8) 0.057(6) 0.072(7) 0.073(5)
C21 0.157(5) 0.141(4) 0.180(6) 0.057(5) 0.035(5) 0.080(4)
C22 0.0729(19) 0.0714(19) 0.077(2) -0.0045(13) -0.0025(13) 0.0312(13)
C23 0.0738(19) 0.0701(19) 0.078(2) -0.0067(13) -0.0026(13) 0.0318(13)
C24 0.092(2) 0.086(2) 0.093(2) -0.0226(17) -0.0156(17) 0.0416(17)
C25 0.113(3) 0.116(3) 0.073(2) 0.0092(19) -0.0075(19) 0.038(2)
C26 0.080(2) 0.096(2) 0.093(2) -0.0183(18) -0.0026(16) 0.0421(17)
C27 0.097(2) 0.081(2) 0.106(3) 0.0055(17) -0.0109(19) 0.0469(17)
O1 0.0835(19) 0.127(2) 0.116(2) 0.0253(18) 0.0088(14) 0.0516(15)
O2 0.098(2) 0.114(2) 0.108(2) 0.0319(16) 0.0044(15) 0.0560(16)
O3 0.0779(17) 0.0740(16) 0.0813(18) 0.0069(10) 0.0070(10) 0.0355(11)
O4 0.0711(15) 0.0688(16) 0.0762(17) -0.0035(9) -0.0042(9) 0.0308(10)
O5 0.0691(15) 0.0642(15) 0.0671(16) -0.0006(8) 0.0003(8) 0.0270(9)
O6 0.0997(19) 0.0632(16) 0.0701(16) 0.0040(9) 0.0043(12) 0.0359(11)
O7 0.117(2) 0.0707(18) 0.0649(17) -0.0006(11) -0.0046(12) 0.0344(14)
O8 0.0835(17) 0.0848(17) 0.0654(16) -0.0034(9) -0.0026(10) 0.0324(12)
O9 0.0782(16) 0.0670(16) 0.0935(19) 0.0004(9) -0.0068(10) 0.0343(11)

loop_
_atom_type_symbol
_atom_type_description
_atom_type_scat_dispersion_real
_atom_type_scat_dispersion_imag
_atom_type_scat_source
C C -0.0020 0.0020 'International Tables Vol C Tables 4.2.6.8 and 6.1.1.4'
H H 0.0000 0.0000 'International Tables Vol C Tables 4.2.6.8 and 6.1.1.4'
O O -0.0041 0.0074 'International Tables Vol C Tables 4.2.6.8 and 6.1.1.4'

loop_
_geom_angle_atom_site_label_1
_geom_angle_atom_site_label_2
_geom_angle_atom_site_label_3
_geom_angle
_geom_angle_site_symmetry_1
_geom_angle_site_symmetry_3
_geom_angle_publ_flag
O1 C1 C2 110.1(3) . . ?
O1 C1 H1A 109.6 . . ?
C2 C1 H1A 109.6 . . ?
O1 C1 H1B 109.6 . . ?
C2 C1 H1B 109.6 . . ?
H1A C1 H1B 108.1 . . ?
O2 C2 C1 112.2(3) . . ?
O2 C2 C3 107.8(3) . . ?
C1 C2 C3 108.0(4) . . ?
O2 C2 H2 109.6 . . ?
C1 C2 H2 109.6 . . ?
C3 C2 H2 109.6 . . ?
O3 C3 C4 108.7(2) . . ?
O3 C3 C2 107.7(2) . . ?
C4 C3 C2 114.6(3) . . ?
O3 C3 H3 108.6 . . ?
C4 C3 H3 108.6 . . ?
C2 C3 H3 108.6 . . ?
O4 C4 C3 108.5(2) . . ?
O4 C4 C5 108.6(2) . . ?
C3 C4 C5 113.9(3) . . ?
O4 C4 H4 108.6 . . ?
C3 C4 H4 108.6 . . ?
C5 C4 H4 108.6 . . ?
O5 C5 C6 107.7(2) . . ?
O5 C5 C4 109.1(2) . . ?
C6 C5 C4 114.0(2) . . ?
O5 C5 H5 108.7 . . ?
C6 C5 H5 108.7 . . ?
C4 C5 H5 108.7 . . ?
O6 C6 C7 109.9(2) . . ?
O6 C6 C5 113.6(2) . . ?
C7 C6 C5 111.1(2) . . ?
O6 C6 H6 107.3 . . ?
C7 C6 H6 107.3 . . ?
C5 C6 H6 107.3 . . ?
O7 C7 C6 111.6(3) . . ?
O7 C7 H7A 109.3 . . ?
C6 C7 H7A 109.3 . . ?
O7 C7 H7B 109.3 . . ?
C6 C7 H7B 109.3 . . ?
H7A C7 H7B 108.0 . . ?
O3 C8 O1 111.8(3) . . ?
O3 C8 C9 108.6(3) . . ?
O1 C8 C9 109.7(3) . . ?
O3 C8 H8 108.9 . . ?
O1 C8 H8 108.9 . . ?
C9 C8 H8 108.9 . . ?
C10 C9 C14 118.4(4) . . ?
C10 C9 C8 121.1(4) . . ?
C14 C9 C8 120.3(4) . . ?
C9 C10 C11 121.6(5) . . ?
C9 C10 H10 119.2 . . ?
C11 C10 H10 119.2 . . ?
C12 C11 C10 119.8(6) . . ?
C12 C11 H11 120.1 . . ?
C10 C11 H11 120.1 . . ?
C11 C12 C13 118.7(5) . . ?
C11 C12 H12 120.7 . . ?
C13 C12 H12 120.7 . . ?
C12 C13 C14 121.1(4) . . ?
C12 C13 H13 119.5 . . ?
C14 C13 H13 119.5 . . ?
C9 C14 C13 120.0(4) . . ?
C9 C14 H14 120.0 . . ?
C13 C14 H14 120.0 . . ?
O2 C15 C16 110.1(3) . . ?
O2 C15 H15A 109.6 . . ?
C16 C15 H15A 109.6 . . ?
O2 C15 H15B 109.6 . . ?
C16 C15 H15B 109.6 . . ?
H15A C15 H15B 108.2 . . ?
C17 C16 C21 120.0 . . ?
C17 C16 C15 120.5(3) . . ?
C21 C16 C15 119.1(3) . . ?
C18 C17 C16 120.0 . . ?
C18 C17 H17 120.0 . . ?
C16 C17 H17 120.0 . . ?
C19 C18 C17 120.0 . . ?
C19 C18 H18 120.0 . . ?
C17 C18 H18 120.0 . . ?
C20 C19 C18 120.0 . . ?
C20 C19 H19 120.0 . . ?
C18 C19 H19 120.0 . . ?
C19 C20 C21 120.0 . . ?
C19 C20 H20 120.0 . . ?
C21 C20 H20 120.0 . . ?
C20 C21 C16 120.0 . . ?
C20 C21 H21 120.0 . . ?
C16 C21 H21 120.0 . . ?
O8 C22 O4 111.1(2) . . ?
O8 C22 C24 113.4(3) . . ?
O4 C22 C24 105.1(2) . . ?
O8 C22 C23 104.6(2) . . ?
O4 C22 C23 109.8(2) . . ?
C24 C22 C23 112.9(3) . . ?
O9 C23 O5 110.7(3) . . ?
O9 C23 C26 112.8(3) . . ?
O5 C23 C26 106.6(2) . . ?
O9 C23 C22 104.9(2) . . ?
O5 C23 C22 108.4(2) . . ?
C26 C23 C22 113.4(3) . . ?
C22 C24 H24A 109.5 . . ?
C22 C24 H24B 109.5 . . ?
H24A C24 H24B 109.5 . . ?
C22 C24 H24C 109.5 . . ?
H24A C24 H24C 109.5 . . ?
H24B C24 H24C 109.5 . . ?
O8 C25 H25A 109.5 . . ?
O8 C25 H25B 109.5 . . ?
H25A C25 H25B 109.5 . . ?
O8 C25 H25C 109.5 . . ?
H25A C25 H25C 109.5 . . ?
H25B C25 H25C 109.5 . . ?
C23 C26 H26A 109.5 . . ?
C23 C26 H26B 109.5 . . ?
H26A C26 H26B 109.5 . . ?
C23 C26 H26C 109.5 . . ?
H26A C26 H26C 109.5 . . ?
H26B C26 H26C 109.5 . . ?
O9 C27 H27A 109.5 . . ?
O9 C27 H27B 109.5 . . ?
H27A C27 H27B 109.5 . . ?
O9 C27 H27C 109.5 . . ?
H27A C27 H27C 109.5 . . ?
H27B C27 H27C 109.5 . . ?
C8 O1 C1 111.6(3) . . ?
C15 O2 C2 112.1(3) . . ?
C8 O3 C3 111.7(3) . . ?
C22 O4 C4 114.4(2) . . ?
C23 O5 C5 113.7(2) . . ?
C6 O6 H6A 101.7(18) . . ?
C7 O7 H7 103(3) . . ?
C22 O8 C25 114.4(3) . . ?
C23 O9 C27 115.3(2) . . ?

loop_
_geom_bond_atom_site_label_1
_geom_bond_atom_site_label_2
_geom_bond_distance
_geom_bond_site_symmetry_2
_geom_bond_publ_flag
C1 O1 1.393(6) . ?
C1 C2 1.518(6) . ?
C1 H1A 0.9900 . ?
C1 H1B 0.9900 . ?
C2 O2 1.421(5) . ?
C2 C3 1.525(5) . ?
C2 H2 1.0000 . ?
C3 O3 1.428(4) . ?
C3 C4 1.505(4) . ?
C3 H3 1.0000 . ?
C4 O4 1.427(3) . ?
C4 C5 1.525(4) . ?
C4 H4 1.0000 . ?
C5 O5 1.421(4) . ?
C5 C6 1.515(4) . ?
C5 H5 1.0000 . ?
C6 O6 1.418(3) . ?
C6 C7 1.509(5) . ?
C6 H6 1.0000 . ?
C7 O7 1.414(4) . ?
C7 H7A 0.9900 . ?
C7 H7B 0.9900 . ?
C8 O3 1.390(4) . ?
C8 O1 1.391(6) . ?
C8 C9 1.507(5) . ?
C8 H8 1.0000 . ?
C9 C10 1.313(7) . ?
C9 C14 1.370(5) . ?
C10 C11 1.401(8) . ?
C10 H10 0.9500 . ?
C11 C12 1.337(7) . ?
C11 H11 0.9500 . ?
C12 C13 1.347(7) . ?
C12 H12 0.9500 . ?
C13 C14 1.374(6) . ?
C13 H13 0.9500 . ?
C14 H14 0.9500 . ?
C15 O2 1.409(5) . ?
C15 C16 1.469(5) . ?
C15 H15A 0.9900 . ?
C15 H15B 0.9900 . ?
C16 C17 1.3900 . ?
C16 C21 1.3900 . ?
C17 C18 1.3900 . ?
C17 H17 0.9500 . ?
C18 C19 1.3900 . ?
C18 H18 0.9500 . ?
C19 C20 1.3900 . ?
C19 H19 0.9500 . ?
C20 C21 1.3900 . ?
C20 H20 0.9500 . ?
C21 H21 0.9500 . ?
C22 O8 1.405(4) . ?
C22 O4 1.412(4) . ?
C22 C24 1.509(4) . ?
C22 C23 1.543(4) . ?
C23 O9 1.405(4) . ?
C23 O5 1.414(3) . ?
C23 C26 1.510(5) . ?
C24 H24A 0.9800 . ?
C24 H24B 0.9800 . ?
C24 H24C 0.9800 . ?
C25 O8 1.414(5) . ?
C25 H25A 0.9800 . ?
C25 H25B 0.9800 . ?
C25 H25C 0.9800 . ?
C26 H26A 0.9800 . ?
C26 H26B 0.9800 . ?
C26 H26C 0.9800 . ?
C27 O9 1.418(4) . ?
C27 H27A 0.9800 . ?
C27 H27B 0.9800 . ?
C27 H27C 0.9800 . ?
O6 H6A 0.83(3) . ?
O7 H7 0.64(4) . ?

loop_
_geom_torsion_atom_site_label_1
_geom_torsion_atom_site_label_2
_geom_torsion_atom_site_label_3
_geom_torsion_atom_site_label_4
_geom_torsion
_geom_torsion_site_symmetry_1
_geom_torsion_site_symmetry_2
_geom_torsion_site_symmetry_3
_geom_torsion_site_symmetry_4
_geom_torsion_publ_flag
O1 C1 C2 O2 -174.0(4) . . . . ?
O1 C1 C2 C3 -55.4(5) . . . . ?
O2 C2 C3 O3 176.4(3) . . . . ?
C1 C2 C3 O3 55.0(4) . . . . ?
O2 C2 C3 C4 -62.6(4) . . . . ?
C1 C2 C3 C4 176.1(3) . . . . ?
O3 C3 C4 O4 73.4(3) . . . . ?
C2 C3 C4 O4 -47.1(3) . . . . ?
O3 C3 C4 C5 -47.7(3) . . . . ?
C2 C3 C4 C5 -168.2(3) . . . . ?
O4 C4 C5 O5 55.9(3) . . . . ?
C3 C4 C5 O5 176.9(2) . . . . ?
O4 C4 C5 C6 176.2(2) . . . . ?
C3 C4 C5 C6 -62.7(3) . . . . ?
O5 C5 C6 O6 77.6(3) . . . . ?
C4 C5 C6 O6 -43.5(3) . . . . ?
O5 C5 C6 C7 -47.0(3) . . . . ?
C4 C5 C6 C7 -168.1(3) . . . . ?
O6 C6 C7 O7 61.9(3) . . . . ?
C5 C6 C7 O7 -171.4(3) . . . . ?
O3 C8 C9 C10 40.5(6) . . . . ?
O1 C8 C9 C10 163.0(5) . . . . ?
O3 C8 C9 C14 -134.7(4) . . . . ?
O1 C8 C9 C14 -12.2(5) . . . . ?
C14 C9 C10 C11 -3.5(10) . . . . ?
C8 C9 C10 C11 -178.8(6) . . . . ?
C9 C10 C11 C12 -3.0(12) . . . . ?
C10 C11 C12 C13 7.6(12) . . . . ?
C11 C12 C13 C14 -6.0(10) . . . . ?
C10 C9 C14 C13 5.2(8) . . . . ?
C8 C9 C14 C13 -179.4(4) . . . . ?
C12 C13 C14 C9 -0.5(8) . . . . ?
O2 C15 C16 C17 -158.1(3) . . . . ?
O2 C15 C16 C21 28.9(5) . . . . ?
C21 C16 C17 C18 0.0 . . . . ?
C15 C16 C17 C18 -172.9(4) . . . . ?
C16 C17 C18 C19 0.0 . . . . ?
C17 C18 C19 C20 0.0 . . . . ?
C18 C19 C20 C21 0.0 . . . . ?
C19 C20 C21 C16 0.0 . . . . ?
C17 C16 C21 C20 0.0 . . . . ?
C15 C16 C21 C20 173.0(4) . . . . ?
O8 C22 C23 O9 -176.4(2) . . . . ?
O4 C22 C23 O9 64.3(3) . . . . ?
C24 C22 C23 O9 -52.7(3) . . . . ?
O8 C22 C23 O5 65.2(3) . . . . ?
O4 C22 C23 O5 -54.1(3) . . . . ?
C24 C22 C23 O5 -171.0(3) . . . . ?
O8 C22 C23 C26 -52.9(3) . . . . ?
O4 C22 C23 C26 -172.3(2) . . . . ?
C24 C22 C23 C26 70.8(4) . . . . ?
O3 C8 O1 C1 -60.8(5) . . . . ?
C9 C8 O1 C1 178.7(4) . . . . ?
C2 C1 O1 C8 57.8(5) . . . . ?
C16 C15 O2 C2 -169.9(3) . . . . ?
C1 C2 O2 C15 -76.1(5) . . . . ?
C3 C2 O2 C15 165.1(3) . . . . ?
O1 C8 O3 C3 62.0(4) . . . . ?
C9 C8 O3 C3 -176.9(3) . . . . ?
C4 C3 O3 C8 176.2(3) . . . . ?
C2 C3 O3 C8 -59.1(3) . . . . ?
O8 C22 O4 C4 -58.9(3) . . . . ?
C24 C22 O4 C4 178.1(3) . . . . ?
C23 C22 O4 C4 56.4(3) . . . . ?
C3 C4 O4 C22 178.6(2) . . . . ?
C5 C4 O4 C22 -57.1(3) . . . . ?
O9 C23 O5 C5 -56.2(3) . . . . ?
C26 C23 O5 C5 -179.2(3) . . . . ?
C22 C23 O5 C5 58.4(3) . . . . ?
C6 C5 O5 C23 175.7(2) . . . . ?
C4 C5 O5 C23 -60.1(3) . . . . ?
O4 C22 O8 C25 -66.6(4) . . . . ?
C24 C22 O8 C25 51.5(4) . . . . ?
C23 C22 O8 C25 175.0(3) . . . . ?
O5 C23 O9 C27 -65.9(3) . . . . ?
C26 C23 O9 C27 53.5(4) . . . . ?
C22 C23 O9 C27 177.3(3) . . . . ?

loop_
_cod_related_entry_id
_cod_related_entry_database
_cod_related_entry_code
1 ChemSpider 30658717
